data_7209924
loop_
_publ_author_name
'Yamada, Manabu'
'Hamada, Fumio'

_publ_section_title
;
 Supramolecular assemblies with water-soluble p-sulfonatothiacalix[6]arene
 lanthanide complexes: one-dimensional &#x2018;ladder-type&#x2019;
 coordination polymers and one-dimensional hydrogen-bonded polymers
;
_journal_issue 28
_journal_name_full CrystEngComm
_journal_page_first 5703
_journal_paper_doi 10.1039/c3ce40431e
_journal_volume 15
_journal_year 2013
_chemical_formula_moiety 'C36 H18 La2 O51 S12 '
_chemical_formula_sum 'C36 H18 La2 O51 S12'
_chemical_formula_weight 1929.04
_space_group_IT_number 62
_symmetry_cell_setting orthorhombic
_symmetry_Int_Tables_number 62
_symmetry_space_group_name_Hall '-P 2ac 2n'
_symmetry_space_group_name_H-M 'P n m a'
_cell_angle_alpha 90.0000
_cell_angle_beta 90.0000
_cell_angle_gamma 90.0000
_cell_formula_units_Z 4
_cell_length_a 13.9731(4)
_cell_length_b 26.4604(7)
_cell_length_c 19.5809(6)
_cell_measurement_reflns_used 44790
_cell_measurement_temperature 100.1
_cell_measurement_theta_max 27.5
_cell_measurement_theta_min 3.0
_cell_volume 7239.7(4)
_computing_cell_refinement PROCESS-AUTO
_computing_data_collection PROCESS-AUTO
_computing_data_reduction CrystalStructure
_computing_publication_material 'CrystalStructure 3.8'
_computing_structure_refinement SHELXL
_computing_structure_solution SHELXS97
_diffrn_ambient_temperature 100.1
_diffrn_detector_area_resol_mean 10.00
_diffrn_measured_fraction_theta_full 0.998
_diffrn_measured_fraction_theta_max 0.998
_diffrn_measurement_device_type 'Rigaku RAXIS-RAPID'
_diffrn_measurement_method \w
_diffrn_radiation_type 'Mo K\a'
_diffrn_radiation_wavelength 0.71075
_diffrn_reflns_av_R_equivalents 0.054
_diffrn_reflns_limit_h_max 18
_diffrn_reflns_limit_h_min -17
_diffrn_reflns_limit_k_max 34
_diffrn_reflns_limit_k_min -34
_diffrn_reflns_limit_l_max 25
_diffrn_reflns_limit_l_min -25
_diffrn_reflns_number 66639
_diffrn_reflns_theta_full 27.46
_diffrn_reflns_theta_max 27.46
_exptl_absorpt_coefficient_mu 1.612
_exptl_absorpt_correction_T_max 0.785
_exptl_absorpt_correction_T_min 0.584
_exptl_absorpt_correction_type multi-scan
_exptl_absorpt_process_details
;
Higashi, T. (1995). Program for Absorption Correction.
Rigaku Corporation, Tokyo, Japan.
;
_exptl_crystal_colour colorless
_exptl_crystal_density_diffrn 1.770
_exptl_crystal_density_method 'not measured'
_exptl_crystal_description block
_exptl_crystal_F_000 3792.00
_exptl_crystal_size_max 0.20
_exptl_crystal_size_mid 0.20
_exptl_crystal_size_min 0.15
_refine_diff_density_max 1.79
_refine_diff_density_min -1.92
_refine_ls_extinction_method none
_refine_ls_goodness_of_fit_ref 1.040
_refine_ls_hydrogen_treatment constr
_refine_ls_number_parameters 461
_refine_ls_number_reflns 8439
_refine_ls_R_factor_gt 0.0455
_refine_ls_shift/su_max 0.0080
_refine_ls_structure_factor_coef Fsqd
_refine_ls_weighting_details 'w = 1/[\s^2^(Fo^2^)+(0.0604P)^2^+35.0181P] where P=(Fo^2^+2Fc^2^)/3'
_refine_ls_weighting_scheme calc
_refine_ls_wR_factor_ref 0.1257
_reflns_number_gt 7306
_reflns_number_total 8439
_reflns_threshold_expression F^2^>2.0\s(F^2^)
_cod_data_source_file c3ce40431e.txt
_cod_data_source_block '_TC6A-SO3-La'
_cod_original_formula_sum 'C36 H18 La2 O51 S12 '
_cod_database_code 7209924

loop_
_symmetry_equiv_pos_site_id
_symmetry_equiv_pos_as_xyz
1 +X,+Y,+Z
2 1/2-X,1/2+Y,1/2+Z
3 +X,1/2-Y,+Z
4 1/2-X,-Y,1/2+Z
5 -X,-Y,-Z
6 1/2+X,1/2-Y,1/2-Z
7 -X,1/2+Y,-Z
8 1/2+X,+Y,1/2-Z

loop_
_atom_site_label
_atom_site_type_symbol
_atom_site_fract_x
_atom_site_fract_y
_atom_site_fract_z
_atom_site_U_iso_or_equiv
_atom_site_adp_type
_atom_site_occupancy
_atom_site_symmetry_multiplicity
_atom_site_calc_flag
_atom_site_refinement_flags
La(1) La 0.27683(2) 0.7500 0.833355(17) 0.01796(8) Uani 1.00 2 d S
La(2) La 0.75083(3) 0.7500 1.02576(2) 0.02563(10) Uani 1.00 2 d S
S(1) S 0.03311(7) 0.49391(4) 0.88460(6) 0.0217(2) Uani 1.00 1 d .
S(2) S 0.39007(7) 0.50113(4) 0.76283(5) 0.0231(2) Uani 1.00 1 d .
S(3) S 0.71709(8) 0.48140(4) 0.90059(6) 0.0272(2) Uani 1.00 1 d .
S(4) S 0.13728(7) 0.65454(4) 0.72745(5) 0.0212(2) Uani 1.00 1 d .
S(5) S 0.43653(7) 0.61368(4) 0.99684(5) 0.0220(2) Uani 1.00 1 d .
S(6) S 0.91947(8) 0.65729(4) 0.93221(6) 0.0279(2) Uani 1.00 1 d .
O(1) O 0.2273(2) 0.45559(12) 0.84644(17) 0.0269(6) Uani 1.00 1 d .
O(2) O 0.5719(2) 0.46260(12) 0.79760(17) 0.0287(6) Uani 1.00 1 d .
O(3) O 0.8143(2) 0.45440(11) 1.03163(16) 0.0248(6) Uani 1.00 1 d .
O(4) O 0.0459(2) 0.66994(11) 0.75639(17) 0.0255(6) Uani 1.00 1 d .
O(5) O 0.1350(2) 0.64764(13) 0.65423(16) 0.0328(7) Uani 1.00 1 d .
O(6) O 0.2150(2) 0.68907(11) 0.74670(17) 0.0261(6) Uani 1.00 1 d .
O(7) O 0.4697(2) 0.60101(12) 1.06467(17) 0.0293(6) Uani 1.00 1 d .
O(8) O 0.3320(2) 0.61436(11) 0.99031(16) 0.0254(6) Uani 1.00 1 d .
O(9) O 0.4767(2) 0.66177(12) 0.97249(17) 0.0281(6) Uani 1.00 1 d .
O(10) O 0.8732(2) 0.69240(13) 0.9795(2) 0.0436(9) Uani 1.00 1 d .
O(11) O 0.8847(3) 0.66194(14) 0.8632(2) 0.0446(9) Uani 1.00 1 d .
O(12) O 1.0226(2) 0.66055(14) 0.9394(2) 0.0404(8) Uani 1.00 1 d .
O(13) O 0.0925(3) 0.7500 0.8434(2) 0.0262(9) Uani 1.00 2 d S
O(14) O 0.2139(2) 0.67650(14) 0.90642(19) 0.0354(8) Uani 1.00 1 d .
O(15) O 0.3559(4) 0.7500 0.9560(3) 0.0383(11) Uani 1.00 2 d S
O(16) O 0.4082(2) 0.81546(13) 0.83950(17) 0.0307(7) Uani 1.00 1 d .
O(17) O 0.3794(3) 0.7500 0.7217(2) 0.0213(8) Uani 1.00 2 d S
O(18) O 0.5698(5) 0.7500 1.0501(4) 0.077(2) Uani 1.00 2 d S
O(19) O 0.7059(5) 0.7500 0.8983(3) 0.0456(13) Uani 1.00 2 d S
O(20A) O 0.7108(8) 0.7013(3) 1.1319(4) 0.038(3) Uiso 0.48 1 d P
O(20B) O 0.7505(8) 0.6861(4) 1.1249(4) 0.047(3) Uiso 0.52 1 d P
O(21) O 0.6739(2) 0.83476(15) 0.9888(2) 0.0467(9) Uani 1.00 1 d .
O(22) O 0.9015(5) 0.7500 1.1053(4) 0.0719(19) Uani 1.00 2 d S
O(23) O 0.6222(2) 0.61205(13) 0.15577(18) 0.0340(7) Uani 1.00 1 d .
O(24) O 0.7366(6) 0.7500 0.4320(4) 0.084(2) Uani 1.00 2 d S
O(25) O 0.6064(5) 0.3658(2) 0.6736(3) 0.0913(18) Uani 1.00 1 d .
O(26A) O 0.4294(8) 0.3822(5) 0.7015(5) 0.092(4) Uiso 0.62 1 d P
O(26B) O 0.4062(9) 0.3524(6) 0.7094(6) 0.055(5) Uiso 0.38 1 d P
O(27) O 0.3535(10) 0.2500 0.7465(7) 0.154(4) Uiso 1.00 2 d S
O(28) O 0.7347(7) 0.6502(4) 0.3860(6) 0.073(2) Uiso 0.50 1 d P
O(29A) O 0.6236(10) 0.3599(5) 0.8116(7) 0.143(6) Uiso 0.70 1 d P
O(29B) O 0.7029(15) 0.3872(8) 0.7897(11) 0.087(8) Uiso 0.30 1 d P
O(30) O 0.4764(11) 0.7341(6) 0.1683(7) 0.124(5) Uiso 0.50 1 d P
O(31) O 0.5586(5) 0.7500 0.4819(4) 0.071(2) Uani 1.00 2 d S
C(1) C 0.1650(2) 0.59563(15) 0.7651(2) 0.0196(7) Uani 1.00 1 d .
C(2) C 0.2550(2) 0.57570(16) 0.7539(2) 0.0211(8) Uani 1.00 1 d .
C(3) C 0.2771(2) 0.52806(16) 0.7806(2) 0.0206(8) Uani 1.00 1 d .
C(4) C 0.2105(3) 0.50198(15) 0.8200(2) 0.0210(8) Uani 1.00 1 d .
C(5) C 0.1213(3) 0.52451(16) 0.8342(2) 0.0206(8) Uani 1.00 1 d .
C(6) C 0.0989(2) 0.57105(15) 0.8061(2) 0.0193(7) Uani 1.00 1 d .
C(7) C 0.4789(3) 0.56661(16) 0.9400(2) 0.0223(8) Uani 1.00 1 d .
C(8) C 0.5705(3) 0.54573(16) 0.9479(2) 0.0234(8) Uani 1.00 1 d .
C(9) C 0.6032(2) 0.51152(16) 0.8996(2) 0.0226(8) Uani 1.00 1 d .
C(10) C 0.5451(3) 0.49719(16) 0.8454(2) 0.0211(8) Uani 1.00 1 d .
C(11) C 0.4542(3) 0.51901(16) 0.8372(2) 0.0228(8) Uani 1.00 1 d .
C(12) C 0.4221(3) 0.55423(16) 0.8845(2) 0.0220(8) Uani 1.00 1 d .
C(13) C 0.8866(3) 0.59660(15) 0.9604(2) 0.0225(8) Uani 1.00 1 d .
C(14) C 0.9301(3) 0.57705(15) 1.0192(2) 0.0229(8) Uani 1.00 1 d .
C(15) C 0.9041(2) 0.52941(15) 1.0433(2) 0.0203(8) Uani 1.00 1 d .
C(16) C 0.8348(2) 0.50096(15) 1.0080(2) 0.0200(8) Uani 1.00 1 d .
C(17) C 0.7920(2) 0.52160(16) 0.9498(2) 0.0224(8) Uani 1.00 1 d .
C(18) C 0.8174(3) 0.56926(16) 0.9266(2) 0.0242(8) Uani 1.00 1 d .
H(1) H 0.2808 0.4451 0.8328 0.032 Uiso 1.00 1 c R
H(2) H 0.6229 0.4485 0.8100 0.034 Uiso 1.00 1 c R
H(3) H 0.7675 0.4426 1.0100 0.030 Uiso 1.00 1 c R
H(4) H 0.3012 0.5940 0.7283 0.025 Uiso 1.00 1 c R
H(5) H 0.0384 0.5861 0.8148 0.023 Uiso 1.00 1 c R
H(6) H 0.6094 0.5549 0.9856 0.028 Uiso 1.00 1 c R
H(7) H 0.3613 0.5698 0.8788 0.026 Uiso 1.00 1 c R
H(8) H 0.9772 0.5962 1.0426 0.027 Uiso 1.00 1 c R
H(9) H 0.7871 0.5831 0.8874 0.029 Uiso 1.00 1 c R

loop_
_atom_site_aniso_label
_atom_site_aniso_U_11
_atom_site_aniso_U_22
_atom_site_aniso_U_33
_atom_site_aniso_U_12
_atom_site_aniso_U_13
_atom_site_aniso_U_23
La(1) 0.01224(15) 0.01864(16) 0.02300(18) 0.0000 0.00088(12) 0.0000
La(2) 0.02412(19) 0.02625(19) 0.0265(2) 0.0000 0.00128(14) 0.0000
S(1) 0.0171(4) 0.0224(4) 0.0257(5) -0.0009(3) 0.0004(3) 0.0060(3)
S(2) 0.0172(4) 0.0294(5) 0.0226(5) 0.0026(3) 0.0015(3) -0.0012(4)
S(3) 0.0222(5) 0.0259(5) 0.0336(6) 0.0058(4) -0.0062(4) -0.0004(4)
S(4) 0.0219(4) 0.0181(4) 0.0237(5) -0.0006(3) -0.0028(3) 0.0034(3)
S(5) 0.0206(4) 0.0221(4) 0.0234(5) -0.0002(3) -0.0010(3) 0.0021(3)
S(6) 0.0261(5) 0.0212(4) 0.0365(6) 0.0010(4) 0.0071(4) 0.0103(4)
O(1) 0.0238(15) 0.0219(15) 0.0350(18) 0.0047(12) 0.0069(13) 0.0072(12)
O(2) 0.0244(16) 0.0311(16) 0.0306(17) 0.0055(13) 0.0005(13) 0.0004(13)
O(3) 0.0235(15) 0.0203(14) 0.0306(16) -0.0030(11) -0.0054(12) 0.0073(12)
O(4) 0.0210(14) 0.0234(14) 0.0320(17) 0.0013(11) -0.0034(12) 0.0043(12)
O(5) 0.0412(19) 0.0330(17) 0.0242(17) 0.0021(15) -0.0043(14) 0.0047(13)
O(6) 0.0231(15) 0.0176(13) 0.0374(18) -0.0029(11) -0.0018(13) 0.0015(12)
O(7) 0.0300(16) 0.0306(16) 0.0271(16) 0.0004(13) -0.0030(13) 0.0031(13)
O(8) 0.0218(15) 0.0256(15) 0.0287(16) 0.0016(12) 0.0005(12) 0.0010(12)
O(9) 0.0310(16) 0.0235(15) 0.0298(17) -0.0029(12) 0.0006(13) 0.0013(12)
O(10) 0.045(2) 0.0214(16) 0.064(2) 0.0037(15) 0.0175(19) 0.0046(16)
O(11) 0.054(2) 0.0365(19) 0.044(2) -0.0070(17) -0.0036(18) 0.0200(16)
O(12) 0.0277(17) 0.0334(18) 0.060(2) -0.0072(14) 0.0091(16) 0.0122(17)
O(13) 0.018(2) 0.024(2) 0.037(2) 0.0000 0.0014(18) 0.0000
O(14) 0.0218(15) 0.0400(19) 0.044(2) 0.0006(14) 0.0061(14) 0.0191(16)
O(15) 0.042(2) 0.043(2) 0.030(2) 0.0000 -0.005(2) 0.0000
O(16) 0.0219(15) 0.0374(18) 0.0327(18) -0.0095(13) 0.0054(13) -0.0092(14)
O(17) 0.021(2) 0.0199(19) 0.023(2) 0.0000 0.0012(16) 0.0000
O(18) 0.052(3) 0.115(4) 0.064(3) 0.0000 0.005(2) 0.0000
O(19) 0.068(3) 0.033(2) 0.036(2) 0.0000 -0.014(2) 0.0000
O(21) 0.041(2) 0.043(2) 0.057(2) 0.0206(17) -0.0103(18) -0.0060(18)
O(22) 0.049(3) 0.113(4) 0.054(3) 0.0000 -0.009(2) 0.0000
O(23) 0.0307(16) 0.0330(16) 0.0382(18) 0.0046(13) -0.0007(13) 0.0047(13)
O(24) 0.1(2) 0.0836 0.0836 0.0000 0.0000 0.0000
O(25) 0.09(15) 0.0913 0.0913 0.0000 0.0000 0.0000
O(31) 0.07(16) 0.0709 0.0709 0.0000 0.0000 0.0000
C(1) 0.0215(19) 0.0187(17) 0.0187(19) -0.0001(15) -0.0036(15) 0.0024(14)
C(2) 0.0203(19) 0.0222(19) 0.021(2) -0.0024(15) -0.0021(15) 0.0018(16)
C(3) 0.0170(18) 0.0245(19) 0.0205(19) 0.0033(15) -0.0011(15) -0.0012(15)
C(4) 0.025(2) 0.0179(18) 0.020(2) 0.0007(15) -0.0013(16) 0.0028(15)
C(5) 0.0186(19) 0.0227(19) 0.0206(19) -0.0021(15) 0.0025(15) 0.0007(15)
C(6) 0.0185(18) 0.0197(18) 0.0197(19) -0.0010(14) -0.0024(15) -0.0009(15)
C(7) 0.0208(19) 0.0217(19) 0.024(2) -0.0010(15) 0.0022(16) 0.0033(15)
C(8) 0.022(2) 0.0233(19) 0.025(2) -0.0022(16) -0.0032(16) 0.0053(16)
C(9) 0.0185(19) 0.0230(19) 0.026(2) 0.0013(15) -0.0001(16) 0.0088(16)
C(10) 0.0202(19) 0.0216(19) 0.022(2) 0.0012(15) 0.0041(15) 0.0040(15)
C(11) 0.021(2) 0.026(2) 0.021(2) -0.0027(16) -0.0006(16) 0.0047(16)
C(12) 0.0185(18) 0.0224(19) 0.025(2) -0.0002(15) -0.0006(15) 0.0041(16)
C(13) 0.0198(19) 0.0191(18) 0.029(2) 0.0036(15) 0.0065(16) 0.0069(16)
C(14) 0.0190(19) 0.0200(19) 0.030(2) 0.0009(15) 0.0044(16) 0.0031(16)
C(15) 0.0168(18) 0.0193(18) 0.025(2) 0.0036(14) 0.0028(15) 0.0046(15)
C(16) 0.0159(18) 0.0196(18) 0.025(2) 0.0033(14) 0.0031(15) 0.0041(15)
C(17) 0.0161(19) 0.024(2) 0.027(2) 0.0031(15) 0.0019(16) 0.0027(16)
C(18) 0.022(2) 0.025(2) 0.026(2) 0.0072(16) 0.0032(16) 0.0062(16)

loop_
_atom_type_symbol
_atom_type_description
_atom_type_scat_dispersion_real
_atom_type_scat_dispersion_imag
_atom_type_scat_source
C C 0.003 0.002
;
International Tables for Crystallography
(1992, Vol. C, Tables 4.2.6.8 and 6.1.1.4)
;
H H 0.000 0.000
;
International Tables for Crystallography
(1992, Vol. C, Table 6.1.1.4)
;
O O 0.011 0.006
;
International Tables for Crystallography
(1992, Vol. C, Tables 4.2.6.8 and 6.1.1.4)
;
S S 0.125 0.123
;
International Tables for Crystallography
(1992, Vol. C, Tables 4.2.6.8 and 6.1.1.4)
;
La La -0.287 2.452
;
International Tables for Crystallography
(1992, Vol. C, Tables 4.2.6.8 and 6.1.1.4)
;

loop_
_geom_angle_atom_site_label_1
_geom_angle_atom_site_label_2
_geom_angle_atom_site_label_3
_geom_angle
_geom_angle_publ_flag
_geom_angle_site_symmetry_1
_geom_angle_site_symmetry_3
O(6) La(1) O(6) 80.51(10) yes . 3_565
O(6) La(1) O(13) 72.93(9) yes . .
O(6) La(1) O(14) 76.76(10) yes . .
O(6) La(1) O(14) 138.52(10) yes . 3_565
O(6) La(1) O(15) 139.69(7) yes . .
O(6) La(1) O(16) 136.63(10) yes . .
O(6) La(1) O(16) 80.86(10) yes . 3_565
O(6) La(1) O(17) 67.74(9) yes . .
O(6) La(1) O(13) 72.93(9) yes 3_565 .
O(6) La(1) O(14) 138.52(10) yes 3_565 .
O(6) La(1) O(14) 76.76(10) yes 3_565 3_565
O(6) La(1) O(15) 139.69(7) yes 3_565 .
O(6) La(1) O(16) 80.86(10) yes 3_565 .
O(6) La(1) O(16) 136.63(10) yes 3_565 3_565
O(6) La(1) O(17) 67.74(9) yes 3_565 .
O(13) La(1) O(14) 67.44(8) yes . .
O(13) La(1) O(14) 67.44(8) yes . 3_565
O(13) La(1) O(15) 110.34(15) yes . .
O(13) La(1) O(16) 136.13(7) yes . .
O(13) La(1) O(16) 136.13(7) yes . 3_565
O(13) La(1) O(17) 127.61(12) yes . .
O(14) La(1) O(14) 98.38(11) yes . 3_565
O(14) La(1) O(15) 68.73(10) yes . .
O(14) La(1) O(16) 137.81(10) yes . .
O(14) La(1) O(16) 72.74(10) yes . 3_565
O(14) La(1) O(17) 130.79(8) yes . .
O(14) La(1) O(15) 68.73(10) yes 3_565 .
O(14) La(1) O(16) 72.74(10) yes 3_565 .
O(14) La(1) O(16) 137.81(10) yes 3_565 3_565
O(14) La(1) O(17) 130.79(8) yes 3_565 .
O(15) La(1) O(16) 69.70(11) yes . .
O(15) La(1) O(16) 69.70(11) yes . 3_565
O(15) La(1) O(17) 122.05(15) yes . .
O(16) La(1) O(16) 86.53(10) yes . 3_565
O(16) La(1) O(17) 68.99(9) yes . .
O(16) La(1) O(17) 68.99(9) yes 3_565 .
O(10) La(2) O(10) 76.46(12) yes . 3_565
O(10) La(2) O(18) 138.61(10) yes . .
O(10) La(2) O(19) 79.20(15) yes . .
O(10) La(2) O(20A) 98.1(2) yes . .
O(10) La(2) O(20A) 141.0(2) yes . 3_565
O(10) La(2) O(20B) 82.7(2) yes . .
O(10) La(2) O(20B) 133.3(2) yes . 3_565
O(10) La(2) O(21) 136.15(13) yes . .
O(10) La(2) O(21) 69.48(12) yes . 3_565
O(10) La(2) O(22) 70.17(15) yes . .
O(10) La(2) O(18) 138.61(10) yes 3_565 .
O(10) La(2) O(19) 79.20(15) yes 3_565 .
O(10) La(2) O(20A) 141.0(2) yes 3_565 .
O(10) La(2) O(20A) 98.1(2) yes 3_565 3_565
O(10) La(2) O(20B) 133.3(2) yes 3_565 .
O(10) La(2) O(20B) 82.7(2) yes 3_565 3_565
O(10) La(2) O(21) 69.48(12) yes 3_565 .
O(10) La(2) O(21) 136.15(13) yes 3_565 3_565
O(10) La(2) O(22) 70.17(15) yes 3_565 .
O(18) La(2) O(19) 86.6(2) yes . .
O(18) La(2) O(20A) 68.1(2) yes . .
O(18) La(2) O(20A) 68.1(2) yes . 3_565
O(18) La(2) O(20B) 81.9(2) yes . .
O(18) La(2) O(20B) 81.9(2) yes . 3_565
O(18) La(2) O(21) 69.14(10) yes . .
O(18) La(2) O(21) 69.14(10) yes . 3_565
O(18) La(2) O(22) 132.8(2) yes . .
O(19) La(2) O(20A) 138.5(2) yes . .
O(19) La(2) O(20A) 138.5(2) yes . 3_565
O(19) La(2) O(20B) 136.9(2) yes . .
O(19) La(2) O(20B) 136.9(2) yes . 3_565
O(19) La(2) O(21) 68.17(10) yes . .
O(19) La(2) O(21) 68.17(10) yes . 3_565
O(19) La(2) O(22) 140.6(2) yes . .
O(20A) La(2) O(20A) 61.8(3) yes . 3_565
O(20A) La(2) O(20B) 15.7(3) yes . .
O(20A) La(2) O(20B) 73.3(3) yes . 3_565
O(20A) La(2) O(21) 125.7(2) yes . .
O(20A) La(2) O(21) 72.2(2) yes . 3_565
O(20A) La(2) O(22) 71.7(2) yes . .
O(20A) La(2) O(20B) 73.3(3) yes 3_565 .
O(20A) La(2) O(20B) 15.7(3) yes 3_565 3_565
O(20A) La(2) O(21) 72.2(2) yes 3_565 .
O(20A) La(2) O(21) 125.7(2) yes 3_565 3_565
O(20A) La(2) O(22) 71.7(2) yes 3_565 .
O(20B) La(2) O(20B) 82.1(3) yes . 3_565
O(20B) La(2) O(21) 141.1(2) yes . .
O(20B) La(2) O(21) 68.9(2) yes . 3_565
O(20B) La(2) O(22) 63.5(2) yes . .
O(20B) La(2) O(21) 68.9(2) yes 3_565 .
O(20B) La(2) O(21) 141.1(2) yes 3_565 3_565
O(20B) La(2) O(22) 63.5(2) yes 3_565 .
O(21) La(2) O(21) 119.99(12) yes . 3_565
O(21) La(2) O(22) 119.97(8) yes . .
O(21) La(2) O(22) 119.97(8) yes 3_565 .
C(5) S(1) C(15) 104.95(19) yes . 5_667
C(3) S(2) C(11) 100.5(2) yes . .
C(9) S(3) C(17) 105.34(19) yes . .
O(4) S(4) O(5) 113.7(2) yes . .
O(4) S(4) O(6) 112.00(18) yes . .
O(4) S(4) C(1) 106.09(18) yes . .
O(5) S(4) O(6) 110.5(2) yes . .
O(5) S(4) C(1) 107.89(19) yes . .
O(6) S(4) C(1) 106.23(18) yes . .
O(7) S(5) O(8) 113.70(18) yes . .
O(7) S(5) O(9) 112.11(19) yes . .
O(7) S(5) C(7) 107.86(19) yes . .
O(8) S(5) O(9) 109.95(18) yes . .
O(8) S(5) C(7) 106.65(18) yes . .
O(9) S(5) C(7) 106.11(19) yes . .
O(10) S(6) O(11) 112.9(2) yes . .
O(10) S(6) O(12) 109.9(2) yes . .
O(10) S(6) C(13) 105.4(2) yes . .
O(11) S(6) O(12) 114.9(2) yes . .
O(11) S(6) C(13) 106.5(2) yes . .
O(12) S(6) C(13) 106.5(2) yes . .
La(1) O(6) S(4) 146.39(19) yes . .
La(2) O(10) S(6) 158.9(2) yes . .
La(2) O(20A) O(20B) 87.6(10) yes . .
La(2) O(20B) O(20A) 76.7(10) yes . .
S(4) C(1) C(2) 118.1(3) yes . .
S(4) C(1) C(6) 120.6(3) yes . .
C(2) C(1) C(6) 121.3(3) yes . .
C(1) C(2) C(3) 119.0(3) yes . .
S(2) C(3) C(2) 119.1(3) yes . .
S(2) C(3) C(4) 120.5(3) yes . .
C(2) C(3) C(4) 120.5(3) yes . .
O(1) C(4) C(3) 123.1(3) yes . .
O(1) C(4) C(5) 117.6(3) yes . .
C(3) C(4) C(5) 119.4(3) yes . .
S(1) C(5) C(4) 122.1(3) yes . .
S(1) C(5) C(6) 118.1(3) yes . .
C(4) C(5) C(6) 119.8(3) yes . .
C(1) C(6) C(5) 119.8(3) yes . .
S(5) C(7) C(8) 120.9(3) yes . .
S(5) C(7) C(12) 117.9(3) yes . .
C(8) C(7) C(12) 121.0(3) yes . .
C(7) C(8) C(9) 119.0(3) yes . .
S(3) C(9) C(8) 125.5(3) yes . .
S(3) C(9) C(10) 114.1(3) yes . .
C(8) C(9) C(10) 120.4(3) yes . .
O(2) C(10) C(9) 123.2(3) yes . .
O(2) C(10) C(11) 116.5(3) yes . .
C(9) C(10) C(11) 120.3(3) yes . .
S(2) C(11) C(10) 116.2(3) yes . .
S(2) C(11) C(12) 124.3(3) yes . .
C(10) C(11) C(12) 119.5(3) yes . .
C(7) C(12) C(11) 119.8(3) yes . .
S(6) C(13) C(14) 118.8(3) yes . .
S(6) C(13) C(18) 120.8(3) yes . .
C(14) C(13) C(18) 120.4(3) yes . .
C(13) C(14) C(15) 120.0(3) yes . .
S(1) C(15) C(14) 117.1(3) yes 5_667 .
S(1) C(15) C(16) 123.1(3) yes 5_667 .
C(14) C(15) C(16) 119.7(3) yes . .
O(3) C(16) C(15) 117.8(3) yes . .
O(3) C(16) C(17) 123.1(3) yes . .
C(15) C(16) C(17) 119.1(3) yes . .
S(3) C(17) C(16) 117.4(3) yes . .
S(3) C(17) C(18) 121.2(3) yes . .
C(16) C(17) C(18) 120.8(3) yes . .
C(13) C(18) C(17) 120.1(4) yes . .
C(4) O(1) H(1) 109.5 no . .
C(10) O(2) H(2) 109.5 no . .
C(16) O(3) H(3) 109.5 no . .
C(1) C(2) H(4) 120.5 no . .
C(3) C(2) H(4) 120.5 no . .
C(1) C(6) H(5) 120.1 no . .
C(5) C(6) H(5) 120.1 no . .
C(7) C(8) H(6) 120.5 no . .
C(9) C(8) H(6) 120.5 no . .
C(7) C(12) H(7) 120.1 no . .
C(11) C(12) H(7) 120.1 no . .
C(13) C(14) H(8) 120.0 no . .
C(15) C(14) H(8) 120.0 no . .
C(13) C(18) H(9) 120.0 no . .
C(17) C(18) H(9) 120.0 no . .

loop_
_geom_bond_atom_site_label_1
_geom_bond_atom_site_label_2
_geom_bond_distance
_geom_bond_publ_flag
_geom_bond_site_symmetry_2
La(1) O(6) 2.495(3) yes .
La(1) O(6) 2.495(3) yes 3_565
La(1) O(13) 2.583(4) yes .
La(1) O(14) 2.570(3) yes .
La(1) O(14) 2.570(3) yes 3_565
La(1) O(15) 2.643(5) yes .
La(1) O(16) 2.527(3) yes .
La(1) O(16) 2.527(3) yes 3_565
La(1) O(17) 2.614(4) yes .
La(2) O(10) 2.463(3) yes .
La(2) O(10) 2.463(3) yes 3_565
La(2) O(18) 2.574(7) yes .
La(2) O(19) 2.574(5) yes .
La(2) O(20A) 2.509(8) yes .
La(2) O(20A) 2.509(8) yes 3_565
La(2) O(20B) 2.576(9) yes .
La(2) O(20B) 2.576(9) yes 3_565
La(2) O(21) 2.590(3) yes .
La(2) O(21) 2.590(3) yes 3_565
La(2) O(22) 2.619(7) yes .
S(1) C(5) 1.774(4) yes .
S(1) C(15) 1.772(4) yes 5_667
S(2) C(3) 1.767(4) yes .
S(2) C(11) 1.774(4) yes .
S(3) C(9) 1.780(4) yes .
S(3) C(17) 1.776(4) yes .
S(4) O(4) 1.455(3) yes .
S(4) O(5) 1.446(3) yes .
S(4) O(6) 1.468(3) yes .
S(4) C(1) 1.767(4) yes .
S(5) O(7) 1.446(3) yes .
S(5) O(8) 1.466(3) yes .
S(5) O(9) 1.470(3) yes .
S(5) C(7) 1.772(4) yes .
S(6) O(10) 1.462(4) yes .
S(6) O(11) 1.441(4) yes .
S(6) O(12) 1.450(3) yes .
S(6) C(13) 1.759(4) yes .
O(1) C(4) 1.353(5) yes .
O(2) C(10) 1.361(5) yes .
O(3) C(16) 1.347(4) yes .
O(20A) O(20B) 0.699(15) yes .
O(26A) O(26B) 0.87(2) yes .
O(29A) O(29B) 1.39(2) yes .
O(30) O(30) 0.84(2) yes 3_565
C(1) C(2) 1.381(5) yes .
C(1) C(6) 1.386(5) yes .
C(2) C(3) 1.400(5) yes .
C(3) C(4) 1.392(5) yes .
C(4) C(5) 1.409(5) yes .
C(5) C(6) 1.385(5) yes .
C(7) C(8) 1.402(5) yes .
C(7) C(12) 1.386(6) yes .
C(8) C(9) 1.386(6) yes .
C(9) C(10) 1.390(5) yes .
C(10) C(11) 1.403(6) yes .
C(11) C(12) 1.389(6) yes .
C(13) C(14) 1.400(6) yes .
C(13) C(18) 1.377(5) yes .
C(14) C(15) 1.394(5) yes .
C(15) C(16) 1.408(5) yes .
C(16) C(17) 1.398(6) yes .
C(17) C(18) 1.386(6) yes .
O(1) H(1) 0.840 no .
O(2) H(2) 0.840 no .
O(3) H(3) 0.840 no .
C(2) H(4) 0.950 no .
C(6) H(5) 0.950 no .
C(8) H(6) 0.950 no .
C(12) H(7) 0.950 no .
C(14) H(8) 0.950 no .
C(18) H(9) 0.950 no .

loop_
_geom_contact_atom_site_label_1
_geom_contact_atom_site_label_2
_geom_contact_distance
_geom_contact_site_symmetry_2
S(1) S(2) 3.5164(14) 8_456
S(2) S(1) 3.5164(14) 8_556
S(2) O(23) 3.397(3) 5_666
S(2) O(26A) 3.414(14) .
S(3) O(28) 3.559(11) 4_665
S(3) O(29B) 3.31(2) .
S(4) O(16) 3.548(3) 6_466
S(6) O(31) 3.553(5) 6_566
O(1) O(2) 3.565(4) 8_456
O(1) O(23) 2.761(4) 5_666
O(1) O(25) 2.941(7) 8_456
O(1) O(29B) 3.24(2) 8_456
O(2) O(1) 3.565(4) 8_556
O(2) O(23) 3.477(4) 5_666
O(2) O(25) 3.561(7) .
O(2) O(26A) 3.470(13) .
O(2) O(29A) 2.825(14) .
O(2) O(29B) 2.71(2) .
O(2) C(4) 3.185(5) 8_556
O(2) C(5) 3.134(5) 8_556
O(2) C(6) 3.535(5) 8_556
O(4) O(11) 3.082(5) 1_455
O(4) O(16) 2.716(4) 6_466
O(4) O(17) 3.176(4) 6_466
O(5) O(9) 3.345(4) 8_456
O(5) O(11) 3.526(5) 8_456
O(5) O(16) 3.317(4) 6_466
O(5) O(19) 3.062(4) 6_466
O(5) O(21) 2.892(5) 6_466
O(5) C(7) 3.572(5) 8_456
O(5) C(8) 3.476(5) 8_456
O(6) O(11) 3.282(5) 8_456
O(6) O(19) 3.268(6) 6_466
O(7) O(23) 2.795(4) 1_556
O(7) O(29A) 2.939(14) 5_667
O(8) O(28) 2.935(11) 8_456
O(9) O(5) 3.345(4) 8_556
O(10) O(31) 3.099(8) 6_566
O(11) O(4) 3.082(5) 1_655
O(11) O(5) 3.526(5) 8_556
O(11) O(6) 3.282(5) 8_556
O(11) O(17) 2.864(4) 6_566
O(12) O(13) 3.176(4) 1_655
O(12) O(14) 2.782(4) 1_655
O(12) O(31) 2.869(5) 6_566
O(13) O(12) 3.176(4) 1_455
O(13) O(12) 3.176(4) 3_465
O(13) O(17) 3.239(5) 6_466
O(13) O(31) 3.454(8) 6_466
O(14) O(12) 2.782(4) 1_455
O(15) O(24) 2.755(10) 6_466
O(16) S(4) 3.548(3) 6_566
O(16) O(4) 2.716(4) 6_566
O(16) O(5) 3.317(4) 6_566
O(17) O(4) 3.176(4) 6_566
O(17) O(4) 3.176(4) 8_556
O(17) O(11) 2.864(4) 6_466
O(17) O(11) 2.864(4) 8_456
O(17) O(13) 3.239(5) 6_566
O(17) O(19) 3.376(7) 6_466
O(18) O(30) 2.691(16) 1_556
O(18) O(30) 2.691(16) 3_566
O(19) O(5) 3.062(4) 6_566
O(19) O(5) 3.062(4) 8_556
O(19) O(6) 3.268(6) 6_566
O(19) O(6) 3.268(6) 8_556
O(19) O(17) 3.376(7) 6_566
O(20A) O(23) 2.707(10) 1_556
O(20A) O(25) 3.217(12) 4_665
O(20A) O(27) 2.851(16) 5_667
O(20A) O(30) 3.464(19) 1_556
O(20B) O(23) 2.722(11) 1_556
O(20B) O(25) 2.607(13) 4_665
O(20B) O(27) 3.363(16) 5_667
O(21) O(5) 2.892(5) 6_566
O(22) O(25) 3.346(7) 2_655
O(22) O(25) 3.346(7) 4_665
O(22) O(31) 2.781(10) 6_566
O(23) S(2) 3.397(3) 5_666
O(23) O(1) 2.761(4) 5_666
O(23) O(2) 3.477(4) 5_666
O(23) O(7) 2.795(4) 1_554
O(23) O(20A) 2.707(10) 1_554
O(23) O(20B) 2.722(11) 1_554
O(23) O(26A) 2.891(11) 5_666
O(23) O(26B) 2.830(13) 5_666
O(23) O(29A) 3.572(15) 5_666
O(23) O(29B) 3.58(2) 4_664
O(24) O(15) 2.755(10) 6_566
O(24) O(28) 2.789(12) .
O(24) O(28) 2.789(12) 3_565
O(24) O(31) 2.673(12) .
O(25) O(1) 2.941(7) 8_556
O(25) O(2) 3.561(7) .
O(25) O(20A) 3.217(12) 4_664
O(25) O(20B) 2.607(13) 4_664
O(25) O(22) 3.346(7) 2_644
O(25) O(26A) 2.569(13) .
O(25) O(26B) 2.905(14) .
O(25) O(29A) 2.717(15) .
O(25) O(29B) 2.70(2) .
O(25) C(14) 3.419(8) 4_664
O(26A) S(2) 3.414(14) .
O(26A) O(2) 3.470(13) .
O(26A) O(23) 2.891(11) 5_666
O(26A) O(25) 2.569(13) .
O(26A) O(28) 2.988(16) 5_666
O(26A) O(29A) 3.516(18) .
O(26A) O(29B) 3.17(2) 8_456
O(26B) O(23) 2.830(13) 5_666
O(26B) O(25) 2.905(14) .
O(26B) O(27) 2.900(16) .
O(26B) O(28) 2.716(17) 5_666
O(26B) O(29B) 2.99(2) 8_456
O(27) O(20A) 2.851(16) 5_667
O(27) O(20A) 2.851(16) 7_647
O(27) O(20B) 3.363(16) 5_667
O(27) O(20B) 3.363(16) 7_647
O(27) O(26B) 2.900(16) .
O(27) O(26B) 2.900(16) 3_555
O(27) O(30) 2.93(2) 5_666
O(27) O(30) 2.93(2) 7_646
O(28) S(3) 3.559(11) 4_664
O(28) O(8) 2.935(11) 8_556
O(28) O(24) 2.789(12) .
O(28) O(26A) 2.988(16) 5_666
O(28) O(26B) 2.716(17) 5_666
O(28) O(29A) 2.472(18) 4_664
O(28) O(29B) 2.30(2) 4_664
O(29A) O(2) 2.825(14) .
O(29A) O(7) 2.939(14) 5_667
O(29A) O(23) 3.572(15) 5_666
O(29A) O(25) 2.717(15) .
O(29A) O(26A) 3.516(18) .
O(29A) O(28) 2.472(18) 4_665
O(29A) O(30) 2.88(2) 5_666
O(29B) S(3) 3.31(2) .
O(29B) O(1) 3.24(2) 8_556
O(29B) O(2) 2.71(2) .
O(29B) O(23) 3.58(2) 4_665
O(29B) O(25) 2.70(2) .
O(29B) O(26A) 3.17(2) 8_556
O(29B) O(26B) 2.99(2) 8_556
O(29B) O(28) 2.30(2) 4_665
O(30) O(18) 2.691(16) 1_554
O(30) O(20A) 3.464(19) 1_554
O(30) O(27) 2.93(2) 5_666
O(30) O(29A) 2.88(2) 5_666
O(31) S(6) 3.553(5) 6_466
O(31) S(6) 3.553(5) 8_456
O(31) O(10) 3.099(8) 6_466
O(31) O(10) 3.099(8) 8_456
O(31) O(12) 2.869(5) 6_466
O(31) O(12) 2.869(5) 8_456
O(31) O(13) 3.454(8) 6_566
O(31) O(22) 2.781(10) 6_466
O(31) O(24) 2.673(12) .
C(4) O(2) 3.185(5) 8_456
C(5) O(2) 3.134(5) 8_456
C(6) O(2) 3.535(5) 8_456
C(7) O(5) 3.572(5) 8_556
C(8) O(5) 3.476(5) 8_556
C(14) O(25) 3.419(8) 4_665
C(15) C(15) 3.533(5) 5_767
S(2) H(5) 3.414 8_556
S(6) H(5) 3.405 1_655
O(1) H(2) 3.398 8_456
O(3) H(8) 3.520 5_767
O(5) H(9) 2.847 8_456
O(11) H(4) 2.793 8_556
O(11) H(5) 3.089 1_655
O(12) H(5) 3.143 1_655
O(23) H(1) 2.043 5_666
O(25) H(1) 3.217 8_556
O(25) H(2) 3.460 .
O(25) H(8) 2.993 4_664
O(26A) H(8) 3.422 4_664
O(28) H(3) 3.453 4_664
O(29A) H(2) 2.345 .
O(29B) H(1) 3.047 8_556
O(29B) H(2) 2.010 .
C(1) H(9) 3.455 8_456
C(2) H(9) 2.809 8_456
C(3) H(2) 3.496 8_456
C(4) H(2) 3.160 8_456
C(5) H(2) 3.467 8_456
C(13) H(5) 3.564 1_655
C(18) H(4) 3.113 8_556
H(1) O(23) 2.043 5_666
H(1) O(25) 3.217 8_456
H(1) O(29B) 3.047 8_456
H(1) H(2) 3.563 8_456
H(2) O(1) 3.398 8_556
H(2) O(25) 3.460 .
H(2) O(29A) 2.345 .
H(2) O(29B) 2.010 .
H(2) C(3) 3.496 8_556
H(2) C(4) 3.160 8_556
H(2) C(5) 3.467 8_556
H(2) H(1) 3.563 8_556
H(3) O(28) 3.453 4_665
H(4) O(11) 2.793 8_456
H(4) C(18) 3.113 8_456
H(4) H(5) 3.426 8_556
H(4) H(9) 2.293 8_456
H(5) S(2) 3.414 8_456
H(5) S(6) 3.405 1_455
H(5) O(11) 3.089 1_455
H(5) O(12) 3.143 1_455
H(5) C(13) 3.564 1_455
H(5) H(4) 3.426 8_456
H(8) O(3) 3.520 5_767
H(8) O(25) 2.993 4_665
H(8) O(26A) 3.422 4_665
H(9) O(5) 2.847 8_556
H(9) C(1) 3.455 8_556
H(9) C(2) 2.809 8_556
H(9) H(4) 2.293 8_556

loop_
_geom_torsion_atom_site_label_1
_geom_torsion_atom_site_label_2
_geom_torsion_atom_site_label_3
_geom_torsion_atom_site_label_4
_geom_torsion
_geom_torsion_site_symmetry_1
_geom_torsion_site_symmetry_3
_geom_torsion_site_symmetry_4
O(6) La(1) O(6) S(4) 101.5(3) . 3_565 3_565
O(6) La(1) O(6) S(4) -101.5(3) 3_565 . .
O(13) La(1) O(6) S(4) -26.6(3) . . .
O(14) La(1) O(6) S(4) 43.6(3) . . .
O(14) La(1) O(6) S(4) -44.1(4) 3_565 . .
O(15) La(1) O(6) S(4) 75.0(4) . . .
O(16) La(1) O(6) S(4) -167.2(2) . . .
O(16) La(1) O(6) S(4) 117.8(3) 3_565 . .
O(17) La(1) O(6) S(4) -171.2(3) . . .
O(13) La(1) O(6) S(4) 26.6(3) . 3_565 3_565
O(14) La(1) O(6) S(4) 44.1(4) . 3_565 3_565
O(14) La(1) O(6) S(4) -43.6(3) 3_565 3_565 3_565
O(15) La(1) O(6) S(4) -75.0(4) . 3_565 3_565
O(16) La(1) O(6) S(4) -117.8(3) . 3_565 3_565
O(16) La(1) O(6) S(4) 167.2(2) 3_565 3_565 3_565
O(17) La(1) O(6) S(4) 171.2(3) . 3_565 3_565
O(10) La(2) O(10) S(6) 101.8(6) . 3_565 3_565
O(10) La(2) O(10) S(6) -101.8(6) 3_565 . .
O(18) La(2) O(10) S(6) 51.5(7) . . .
O(19) La(2) O(10) S(6) -20.5(6) . . .
O(10) La(2) O(20A) O(20B) 10.2(12) . . .
O(20A) La(2) O(10) S(6) 117.5(6) . . .
O(10) La(2) O(20A) O(20B) 68.3(12) . 3_565 3_565
O(20A) La(2) O(10) S(6) 172.0(6) 3_565 . .
O(10) La(2) O(20B) O(20A) -169.8(12) . . .
O(20B) La(2) O(10) S(6) 120.3(6) . . .
O(10) La(2) O(20B) O(20A) -126.6(11) . 3_565 3_565
O(20B) La(2) O(10) S(6) -167.8(6) 3_565 . .
O(21) La(2) O(10) S(6) -62.3(6) . . .
O(21) La(2) O(10) S(6) 50.1(6) 3_565 . .
O(22) La(2) O(10) S(6) -175.3(6) . . .
O(18) La(2) O(10) S(6) -51.5(7) . 3_565 3_565
O(19) La(2) O(10) S(6) 20.5(6) . 3_565 3_565
O(10) La(2) O(20A) O(20B) -68.3(12) 3_565 . .
O(20A) La(2) O(10) S(6) -172.0(6) . 3_565 3_565
O(10) La(2) O(20A) O(20B) -10.2(12) 3_565 3_565 3_565
O(20A) La(2) O(10) S(6) -117.5(6) 3_565 3_565 3_565
O(10) La(2) O(20B) O(20A) 126.6(11) 3_565 . .
O(20B) La(2) O(10) S(6) 167.8(6) . 3_565 3_565
O(10) La(2) O(20B) O(20A) 169.8(12) 3_565 3_565 3_565
O(20B) La(2) O(10) S(6) -120.3(6) 3_565 3_565 3_565
O(21) La(2) O(10) S(6) -50.1(6) . 3_565 3_565
O(21) La(2) O(10) S(6) 62.3(6) 3_565 3_565 3_565
O(22) La(2) O(10) S(6) 175.3(6) . 3_565 3_565
O(18) La(2) O(20A) O(20B) 149.6(12) . . .
O(18) La(2) O(20A) O(20B) -149.6(12) . 3_565 3_565
O(18) La(2) O(20B) O(20A) -28.4(11) . . .
O(18) La(2) O(20B) O(20A) 28.4(11) . 3_565 3_565
O(19) La(2) O(20A) O(20B) 93.1(12) . . .
O(19) La(2) O(20A) O(20B) -93.1(12) . 3_565 3_565
O(19) La(2) O(20B) O(20A) -104.4(11) . . .
O(19) La(2) O(20B) O(20A) 104.4(11) . 3_565 3_565
O(20A) La(2) O(20A) O(20B) 134.3(12) . 3_565 3_565
O(20A) La(2) O(20A) O(20B) -134.3(12) 3_565 . .
O(20A) La(2) O(20B) O(20A) -41.2(11) . 3_565 3_565
O(20B) La(2) O(20A) O(20B) -122.7(12) 3_565 . .
O(21) La(2) O(20A) O(20B) -170.0(10) . . .
O(21) La(2) O(20A) O(20B) 75.5(11) 3_565 . .
O(22) La(2) O(20A) O(20B) -55.7(11) . . .
O(20A) La(2) O(20B) O(20A) 41.2(11) 3_565 . .
O(20B) La(2) O(20A) O(20B) 122.7(12) . 3_565 3_565
O(21) La(2) O(20A) O(20B) -75.5(11) . 3_565 3_565
O(21) La(2) O(20A) O(20B) 170.0(10) 3_565 3_565 3_565
O(22) La(2) O(20A) O(20B) 55.7(11) . 3_565 3_565
O(20B) La(2) O(20B) O(20A) -54.5(12) . 3_565 3_565
O(20B) La(2) O(20B) O(20A) 54.5(12) 3_565 . .
O(21) La(2) O(20B) O(20A) 13.0(14) . . .
O(21) La(2) O(20B) O(20A) -99.1(12) 3_565 . .
O(22) La(2) O(20B) O(20A) 118.7(12) . . .
O(21) La(2) O(20B) O(20A) 99.1(12) . 3_565 3_565
O(21) La(2) O(20B) O(20A) -13.0(14) 3_565 3_565 3_565
O(22) La(2) O(20B) O(20A) -118.7(12) . 3_565 3_565
C(5) S(1) C(15) C(14) -140.6(3) . 5_667 5_667
C(5) S(1) C(15) C(16) 43.3(4) . 5_667 5_667
C(15) S(1) C(5) C(4) 46.4(3) 5_667 . .
C(15) S(1) C(5) C(6) -136.3(3) 5_667 . .
C(3) S(2) C(11) C(10) 170.8(3) . . .
C(3) S(2) C(11) C(12) -12.4(4) . . .
C(11) S(2) C(3) C(2) 96.0(3) . . .
C(11) S(2) C(3) C(4) -84.8(3) . . .
C(9) S(3) C(17) C(16) 121.3(3) . . .
C(9) S(3) C(17) C(18) -67.3(3) . . .
C(17) S(3) C(9) C(8) -23.6(4) . . .
C(17) S(3) C(9) C(10) 157.7(3) . . .
O(4) S(4) O(6) La(1) 27.8(3) . . .
O(4) S(4) C(1) C(2) -171.0(3) . . .
O(4) S(4) C(1) C(6) 7.4(3) . . .
O(5) S(4) O(6) La(1) 155.7(3) . . .
O(5) S(4) C(1) C(2) 66.8(3) . . .
O(5) S(4) C(1) C(6) -114.8(3) . . .
O(6) S(4) C(1) C(2) -51.6(3) . . .
O(6) S(4) C(1) C(6) 126.7(3) . . .
C(1) S(4) O(6) La(1) -87.6(3) . . .
O(7) S(5) C(7) C(8) -38.3(4) . . .
O(7) S(5) C(7) C(12) 147.1(3) . . .
O(8) S(5) C(7) C(8) -160.8(3) . . .
O(8) S(5) C(7) C(12) 24.6(3) . . .
O(9) S(5) C(7) C(8) 82.0(3) . . .
O(9) S(5) C(7) C(12) -92.6(3) . . .
O(11) S(6) O(10) La(2) 22.5(7) . . .
O(12) S(6) O(10) La(2) 152.3(5) . . .
O(10) S(6) C(13) C(14) -74.8(3) . . .
O(10) S(6) C(13) C(18) 103.4(3) . . .
C(13) S(6) O(10) La(2) -93.4(6) . . .
O(11) S(6) C(13) C(14) 165.0(3) . . .
O(11) S(6) C(13) C(18) -16.8(4) . . .
O(12) S(6) C(13) C(14) 41.9(4) . . .
O(12) S(6) C(13) C(18) -139.9(3) . . .
S(4) C(1) C(2) C(3) -177.2(3) . . .
S(4) C(1) C(6) C(5) 178.9(3) . . .
C(2) C(1) C(6) C(5) -2.8(6) . . .
C(6) C(1) C(2) C(3) 4.5(6) . . .
C(1) C(2) C(3) S(2) 176.9(3) . . .
C(1) C(2) C(3) C(4) -2.3(6) . . .
S(2) C(3) C(4) O(1) -0.1(4) . . .
S(2) C(3) C(4) C(5) 179.2(3) . . .
C(2) C(3) C(4) O(1) 179.1(3) . . .
C(2) C(3) C(4) C(5) -1.6(6) . . .
O(1) C(4) C(5) S(1) -0.1(4) . . .
O(1) C(4) C(5) C(6) -177.3(3) . . .
C(3) C(4) C(5) S(1) -179.5(3) . . .
C(3) C(4) C(5) C(6) 3.3(6) . . .
S(1) C(5) C(6) C(1) -178.5(3) . . .
C(4) C(5) C(6) C(1) -1.2(6) . . .
S(5) C(7) C(8) C(9) -175.7(3) . . .
S(5) C(7) C(12) C(11) 177.4(3) . . .
C(8) C(7) C(12) C(11) 2.8(6) . . .
C(12) C(7) C(8) C(9) -1.2(6) . . .
C(7) C(8) C(9) S(3) 179.7(3) . . .
C(7) C(8) C(9) C(10) -1.7(6) . . .
S(3) C(9) C(10) O(2) 0.9(5) . . .
S(3) C(9) C(10) C(11) -178.2(3) . . .
C(8) C(9) C(10) O(2) -177.8(3) . . .
C(8) C(9) C(10) C(11) 3.0(6) . . .
O(2) C(10) C(11) S(2) -3.6(5) . . .
O(2) C(10) C(11) C(12) 179.4(3) . . .
C(9) C(10) C(11) S(2) 175.7(3) . . .
C(9) C(10) C(11) C(12) -1.4(6) . . .
S(2) C(11) C(12) C(7) -178.2(3) . . .
C(10) C(11) C(12) C(7) -1.4(6) . . .
S(6) C(13) C(14) C(15) 178.9(3) . . .
S(6) C(13) C(18) C(17) -179.6(3) . . .
C(14) C(13) C(18) C(17) -1.5(6) . . .
C(18) C(13) C(14) C(15) 0.7(6) . . .
C(13) C(14) C(15) S(1) 176.8(3) . . 5_667
C(13) C(14) C(15) C(16) 0.6(6) . . .
S(1) C(15) C(16) O(3) 1.7(5) 5_667 . .
S(1) C(15) C(16) C(17) -177.1(3) 5_667 . .
C(14) C(15) C(16) O(3) 177.6(3) . . .
C(14) C(15) C(16) C(17) -1.2(6) . . .
O(3) C(16) C(17) S(3) -6.8(5) . . .
O(3) C(16) C(17) C(18) -178.3(3) . . .
C(15) C(16) C(17) S(3) 171.9(3) . . .
C(15) C(16) C(17) C(18) 0.4(6) . . .
S(3) C(17) C(18) C(13) -170.2(3) . . .
C(16) C(17) C(18) C(13) 0.9(6) . . .
